data_4070524
loop_
_publ_author_name
'Chen, Yanhui'
'Zhou, Yuhan'
'Qu, Jingping'

_publ_section_title
;
 Synthesis and Reactions of Novel Triply Thiolate-Bridged Diiron Complexes
 [Cp*Fe(\m2-SR)3FeCp*] (Cp*= \h5-C5Me5; R = Et, Ph)
;
_journal_issue 4
_journal_name_full Organometallics
_journal_page_first 666
_journal_paper_doi 10.1021/om0611148
_journal_volume 27
_journal_year 2008
_chemical_formula_sum 'C31 H54 Fe2 N S3'
_chemical_formula_weight 648.63
_chemical_name_systematic
; 
 ? 
;
_space_group_IT_number 14
_symmetry_cell_setting monoclinic
_symmetry_space_group_name_Hall '-P 2yn'
_symmetry_space_group_name_H-M 'P 1 21/n 1'
_atom_sites_solution_hydrogens geom
_atom_sites_solution_primary direct
_atom_sites_solution_secondary difmap
_audit_creation_method SHELXL-97
_cell_angle_alpha 90.00
_cell_angle_beta 105.452(5)
_cell_angle_gamma 90.00
_cell_formula_units_Z 4
_cell_length_a 9.1039(9)
_cell_length_b 33.854(3)
_cell_length_c 11.6173(11)
_cell_measurement_reflns_used 5693
_cell_measurement_temperature 273(2)
_cell_measurement_theta_max 23.10
_cell_measurement_theta_min 2.18
_cell_volume 3451.1(6)
_computing_cell_refinement 'Bruker SMART'
_computing_data_collection 'Bruker SMART'
_computing_data_reduction 'Bruker SAINT'
_computing_molecular_graphics 'Bruker SHELXTL'
_computing_publication_material 'Bruker SHELXTL'
_computing_structure_refinement 'SHELXL-97 (Sheldrick, 1997)'
_computing_structure_solution 'SHELXS-97 (Sheldrick, 1990)'
_diffrn_ambient_temperature 273(2)
_diffrn_measured_fraction_theta_full 0.992
_diffrn_measured_fraction_theta_max 0.992
_diffrn_measurement_device_type 'CCD area detector'
_diffrn_measurement_method 'phi and omega scans'
_diffrn_radiation_monochromator graphite
_diffrn_radiation_source 'fine-focus sealed tube'
_diffrn_radiation_type MoK\a
_diffrn_radiation_wavelength 0.71073
_diffrn_reflns_av_R_equivalents 0.0324
_diffrn_reflns_av_sigmaI/netI 0.0272
_diffrn_reflns_limit_h_max 10
_diffrn_reflns_limit_h_min -9
_diffrn_reflns_limit_k_max 37
_diffrn_reflns_limit_k_min -37
_diffrn_reflns_limit_l_max 12
_diffrn_reflns_limit_l_min -12
_diffrn_reflns_number 21026
_diffrn_reflns_theta_full 23.39
_diffrn_reflns_theta_max 23.39
_diffrn_reflns_theta_min 1.92
_exptl_absorpt_coefficient_mu 1.042
_exptl_absorpt_correction_T_max 23.39
_exptl_absorpt_correction_T_min 1.92
_exptl_absorpt_correction_type none
_exptl_crystal_colour brown
_exptl_crystal_density_diffrn 1.248
_exptl_crystal_density_meas 0
_exptl_crystal_density_method 'not measured'
_exptl_crystal_description needle
_exptl_crystal_F_000 1388
_exptl_crystal_size_max 0.6
_exptl_crystal_size_mid 0.22
_exptl_crystal_size_min 0.2
_refine_diff_density_max 0.360
_refine_diff_density_min -0.288
_refine_diff_density_rms 0.054
_refine_ls_extinction_method none
_refine_ls_goodness_of_fit_ref 1.056
_refine_ls_hydrogen_treatment constr
_refine_ls_matrix_type full
_refine_ls_number_parameters 341
_refine_ls_number_reflns 4978
_refine_ls_number_restraints 0
_refine_ls_restrained_S_all 1.056
_refine_ls_R_factor_all 0.0527
_refine_ls_R_factor_gt 0.0414
_refine_ls_shift/su_max 0.000
_refine_ls_shift/su_mean 0.000
_refine_ls_structure_factor_coef Fsqd
_refine_ls_weighting_details 'calc w=1/[\s^2^(Fo^2^)+(0.0496P)^2^+3.4545P] where P=(Fo^2^+2Fc^2^)/3'
_refine_ls_weighting_scheme calc
_refine_ls_wR_factor_gt 0.1029
_refine_ls_wR_factor_ref 0.1098
_reflns_number_gt 4124
_reflns_number_total 4978
_reflns_threshold_expression >2sigma(I)
_cod_data_source_file om0611148-file005.cif
_cod_data_source_block ds1
_cod_depositor_comments
;
The following automatic conversions were performed:

'_symmetry_cell_setting' value 'Monoclinic' changed to 'monoclinic'
according to /home/saulius/struct/CIF-dictionaries/cif_core.dic
dictionary named 'cif_core.dic' version 2.4.1 from 2010-06-29.

Automatic conversion script
Id: cif_fix_values 1715 2011-07-08 13:25:40Z adriana 
;
_cod_original_cell_volume 3451.0(6)
_cod_original_sg_symbol_H-M P2(1)/n
_cod_database_code 4070524

loop_
_symmetry_equiv_pos_as_xyz
'x, y, z'
'-x+1/2, y+1/2, -z+1/2'
'-x, -y, -z'
'x-1/2, -y-1/2, z-1/2'

loop_
_atom_site_label
_atom_site_type_symbol
_atom_site_fract_x
_atom_site_fract_y
_atom_site_fract_z
_atom_site_U_iso_or_equiv
_atom_site_adp_type
_atom_site_occupancy
_atom_site_symmetry_multiplicity
_atom_site_calc_flag
_atom_site_refinement_flags
_atom_site_disorder_assembly
_atom_site_disorder_group
N1 N 0.1192(5) 0.20028(11) 0.0930(3) 0.0735(11) Uani 1 1 d . A .
Fe1 Fe 0.24957(6) 0.123453(15) 0.05241(4) 0.04388(17) Uani 1 1 d . . .
Fe2 Fe 0.31078(6) 0.097293(14) 0.35423(4) 0.04192(16) Uani 1 1 d . . .
S1 S 0.43878(10) 0.12402(3) 0.22486(8) 0.0441(2) Uani 1 1 d . . .
S2 S 0.15065(10) 0.08383(3) 0.16875(8) 0.0476(2) Uani 1 1 d . . .
S3 S 0.19953(15) 0.15320(3) 0.37810(10) 0.0700(3) Uani 1 1 d . . .
C1 C 0.3222(11) 0.08286(19) -0.0564(4) 0.107(2) Uani 1 1 d . . .
C2 C 0.1645(9) 0.08787(19) -0.0976(4) 0.101(2) Uani 1 1 d . . .
C3 C 0.1386(5) 0.12665(17) -0.1280(3) 0.0737(13) Uani 1 1 d . . .
C4 C 0.2774(6) 0.14594(14) -0.1076(3) 0.0682(12) Uani 1 1 d . . .
C5 C 0.3923(6) 0.1191(2) -0.0620(4) 0.0942(19) Uani 1 1 d . . .
C6 C 0.4016(16) 0.0436(3) -0.0229(6) 0.306(10) Uani 1 1 d . . .
H6A H 0.4218 0.0318 -0.0923 0.460 Uiso 1 1 calc R . .
H6B H 0.3373 0.0263 0.0078 0.460 Uiso 1 1 calc R . .
H6C H 0.4959 0.0476 0.0369 0.460 Uiso 1 1 calc R . .
C7 C 0.0444(14) 0.0566(3) -0.1142(6) 0.253(7) Uani 1 1 d . . .
H7A H 0.0279 0.0451 -0.1922 0.379 Uiso 1 1 calc R . .
H7B H -0.0488 0.0682 -0.1065 0.379 Uiso 1 1 calc R . .
H7C H 0.0770 0.0365 -0.0546 0.379 Uiso 1 1 calc R . .
C8 C -0.0158(7) 0.1457(3) -0.1840(5) 0.162(4) Uani 1 1 d . . .
H8A H -0.0401 0.1431 -0.2693 0.243 Uiso 1 1 calc R . .
H8B H -0.0119 0.1732 -0.1631 0.243 Uiso 1 1 calc R . .
H8C H -0.0927 0.1328 -0.1548 0.243 Uiso 1 1 calc R . .
C9 C 0.2970(10) 0.18844(19) -0.1395(5) 0.155(3) Uani 1 1 d . . .
H9A H 0.3068 0.1898 -0.2197 0.233 Uiso 1 1 calc R . .
H9B H 0.3869 0.1991 -0.0854 0.233 Uiso 1 1 calc R . .
H9C H 0.2096 0.2034 -0.1338 0.233 Uiso 1 1 calc R . .
C10 C 0.5601(7) 0.1261(4) -0.0348(6) 0.236(7) Uani 1 1 d . . .
H10A H 0.5936 0.1214 -0.1053 0.353 Uiso 1 1 calc R . .
H10B H 0.6122 0.1084 0.0273 0.353 Uiso 1 1 calc R . .
H10C H 0.5823 0.1529 -0.0090 0.353 Uiso 1 1 calc R . .
C11 C 0.4194(5) 0.08371(14) 0.5381(3) 0.0671(12) Uani 1 1 d . . .
C12 C 0.2891(5) 0.06015(15) 0.5020(4) 0.0688(12) Uani 1 1 d . . .
C13 C 0.3080(5) 0.03614(12) 0.4076(4) 0.0675(12) Uani 1 1 d . . .
C14 C 0.4475(5) 0.04568(12) 0.3840(3) 0.0587(11) Uani 1 1 d . . .
C15 C 0.5174(5) 0.07535(13) 0.4664(3) 0.0599(11) Uani 1 1 d . . .
C16 C 0.4601(8) 0.11104(19) 0.6443(4) 0.113(2) Uani 1 1 d . . .
H16A H 0.5085 0.0962 0.7146 0.169 Uiso 1 1 calc R . .
H16B H 0.3692 0.1232 0.6546 0.169 Uiso 1 1 calc R . .
H16C H 0.5285 0.1311 0.6312 0.169 Uiso 1 1 calc R . .
C17 C 0.1645(6) 0.0561(2) 0.5644(5) 0.120(2) Uani 1 1 d . . .
H17A H 0.1936 0.0368 0.6269 0.180 Uiso 1 1 calc R . .
H17B H 0.0721 0.0479 0.5080 0.180 Uiso 1 1 calc R . .
H17C H 0.1484 0.0811 0.5981 0.180 Uiso 1 1 calc R . .
C18 C 0.2034(7) 0.00410(15) 0.3468(6) 0.119(2) Uani 1 1 d . . .
H18A H 0.2292 -0.0201 0.3908 0.179 Uiso 1 1 calc R . .
H18B H 0.2136 0.0006 0.2673 0.179 Uiso 1 1 calc R . .
H18C H 0.1002 0.0112 0.3432 0.179 Uiso 1 1 calc R . .
C19 C 0.5168(7) 0.02518(15) 0.2983(4) 0.0958(17) Uani 1 1 d . . .
H19A H 0.5734 0.0027 0.3365 0.144 Uiso 1 1 calc R . .
H19B H 0.5838 0.0430 0.2727 0.144 Uiso 1 1 calc R . .
H19C H 0.4377 0.0166 0.2304 0.144 Uiso 1 1 calc R . .
C20 C 0.6738(5) 0.09224(17) 0.4820(5) 0.0946(17) Uani 1 1 d . . .
H20A H 0.7468 0.0765 0.5383 0.142 Uiso 1 1 calc R . .
H20B H 0.6763 0.1189 0.5110 0.142 Uiso 1 1 calc R . .
H20C H 0.6983 0.0922 0.4066 0.142 Uiso 1 1 calc R . .
C21 C 0.4960(5) 0.17360(12) 0.2767(4) 0.0680(12) Uani 1 1 d . . .
H21A H 0.4052 0.1888 0.2755 0.082 Uiso 1 1 calc R . .
H21B H 0.5566 0.1721 0.3590 0.082 Uiso 1 1 calc R . .
C22 C 0.5837(9) 0.19499(19) 0.2075(6) 0.140(3) Uani 1 1 d . . .
H22A H 0.6080 0.2209 0.2405 0.210 Uiso 1 1 calc R . .
H22B H 0.5244 0.1972 0.1260 0.210 Uiso 1 1 calc R . .
H22C H 0.6762 0.1809 0.2107 0.210 Uiso 1 1 calc R . .
C23 C -0.0422(4) 0.10017(14) 0.1593(4) 0.0711(12) Uani 1 1 d . . .
H23A H -0.0387 0.1270 0.1891 0.085 Uiso 1 1 calc R . .
H23B H -0.1004 0.1004 0.0762 0.085 Uiso 1 1 calc R . .
C24 C -0.1219(6) 0.07482(19) 0.2280(6) 0.112(2) Uani 1 1 d . . .
H24A H -0.2230 0.0848 0.2195 0.167 Uiso 1 1 calc R . .
H24B H -0.0666 0.0750 0.3108 0.167 Uiso 1 1 calc R . .
H24C H -0.1278 0.0483 0.1980 0.167 Uiso 1 1 calc R . .
C25 C 0.1186(8) 0.15638(19) 0.5010(5) 0.129(3) Uani 1 1 d . . .
H25A H 0.0607 0.1325 0.5036 0.154 Uiso 1 1 calc R . .
H25B H 0.2005 0.1575 0.5741 0.154 Uiso 1 1 calc R . .
C26 C 0.0201(9) 0.1900(2) 0.4978(6) 0.143(3) Uani 1 1 d . . .
H26A H -0.0207 0.1893 0.5659 0.215 Uiso 1 1 calc R . .
H26B H -0.0620 0.1892 0.4260 0.215 Uiso 1 1 calc R . .
H26C H 0.0773 0.2139 0.4992 0.215 Uiso 1 1 calc R . .
C27 C 0.1677(4) 0.16919(12) 0.0849(3) 0.0500(9) Uani 1 1 d . . .
C28 C 0.0552(6) 0.23802(14) 0.1070(5) 0.0815(15) Uani 1 1 d . . .
C29 C 0.1664(15) 0.2580(3) 0.2188(14) 0.154(5) Uani 0.591(6) 1 d P A 1
H29A H 0.2317 0.2383 0.2655 0.231 Uiso 0.591(6) 1 calc PR A 1
H29B H 0.1083 0.2705 0.2664 0.231 Uiso 0.591(6) 1 calc PR A 1
H29C H 0.2272 0.2775 0.1926 0.231 Uiso 0.591(6) 1 calc PR A 1
C30 C -0.0862(14) 0.2293(3) 0.1418(12) 0.134(4) Uani 0.591(6) 1 d P A 1
H30A H -0.1588 0.2171 0.0760 0.200 Uiso 0.591(6) 1 calc PR A 1
H30B H -0.1280 0.2534 0.1630 0.200 Uiso 0.591(6) 1 calc PR A 1
H30C H -0.0637 0.2117 0.2090 0.200 Uiso 0.591(6) 1 calc PR A 1
C31 C 0.0260(19) 0.2615(4) 0.0046(12) 0.148(5) Uani 0.591(6) 1 d P A 1
H31A H -0.0399 0.2475 -0.0610 0.223 Uiso 0.591(6) 1 calc PR A 1
H31B H 0.1202 0.2675 -0.0139 0.223 Uiso 0.591(6) 1 calc PR A 1
H31C H -0.0224 0.2856 0.0184 0.223 Uiso 0.591(6) 1 calc PR A 1
C29' C -0.093(2) 0.2414(5) -0.008(2) 0.154(5) Uani 0.409(6) 1 d P A 2
H29D H -0.1145 0.2161 -0.0457 0.231 Uiso 0.409(6) 1 calc PR A 2
H29E H -0.0736 0.2603 -0.0633 0.231 Uiso 0.409(6) 1 calc PR A 2
H29F H -0.1798 0.2499 0.0187 0.231 Uiso 0.409(6) 1 calc PR A 2
C30' C 0.1627(17) 0.2683(4) 0.0704(13) 0.134(4) Uani 0.409(6) 1 d P A 2
H30D H 0.1446 0.2682 -0.0149 0.200 Uiso 0.409(6) 1 calc PR A 2
H30E H 0.2668 0.2613 0.1069 0.200 Uiso 0.409(6) 1 calc PR A 2
H30F H 0.1431 0.2942 0.0964 0.200 Uiso 0.409(6) 1 calc PR A 2
C31' C 0.0294(17) 0.2415(4) 0.2263(13) 0.148(5) Uani 0.409(6) 1 d PR A 2
H31D H -0.0657 0.2292 0.2261 0.223 Uiso 0.409(6) 1 calc PR A 2
H31E H 0.0261 0.2689 0.2467 0.223 Uiso 0.409(6) 1 calc PR A 2
H31F H 0.1108 0.2287 0.2839 0.223 Uiso 0.409(6) 1 calc PR A 2

loop_
_atom_site_aniso_label
_atom_site_aniso_U_11
_atom_site_aniso_U_22
_atom_site_aniso_U_33
_atom_site_aniso_U_23
_atom_site_aniso_U_13
_atom_site_aniso_U_12
N1 0.107(3) 0.056(2) 0.064(2) 0.0163(18) 0.034(2) 0.030(2)
Fe1 0.0519(3) 0.0482(3) 0.0301(3) 0.0005(2) 0.0086(2) 0.0060(2)
Fe2 0.0461(3) 0.0464(3) 0.0340(3) 0.0057(2) 0.0118(2) 0.0016(2)
S1 0.0450(5) 0.0519(5) 0.0353(5) 0.0024(4) 0.0106(4) -0.0013(4)
S2 0.0479(5) 0.0485(5) 0.0437(5) 0.0006(4) 0.0072(4) -0.0043(4)
S3 0.1016(9) 0.0630(7) 0.0555(6) 0.0045(5) 0.0387(6) 0.0206(6)
C1 0.192(7) 0.094(4) 0.033(3) -0.005(3) 0.027(4) 0.073(5)
C2 0.170(7) 0.097(4) 0.035(3) -0.023(3) 0.025(3) -0.044(4)
C3 0.070(3) 0.118(4) 0.029(2) 0.001(2) 0.006(2) 0.003(3)
C4 0.090(4) 0.084(3) 0.036(2) 0.003(2) 0.026(2) -0.005(3)
C5 0.070(3) 0.182(7) 0.033(3) -0.014(3) 0.019(2) 0.029(4)
C6 0.63(2) 0.215(10) 0.071(5) 0.018(5) 0.092(9) 0.294(14)
C7 0.444(17) 0.231(10) 0.094(5) -0.085(6) 0.090(8) -0.245(12)
C8 0.095(5) 0.316(11) 0.061(4) 0.017(5) -0.003(3) 0.064(6)
C9 0.295(11) 0.113(5) 0.083(4) 0.017(4) 0.094(6) -0.049(6)
C10 0.058(4) 0.58(2) 0.069(4) -0.079(8) 0.023(3) 0.019(7)
C11 0.078(3) 0.086(3) 0.034(2) 0.017(2) 0.009(2) 0.015(3)
C12 0.069(3) 0.088(3) 0.058(3) 0.036(2) 0.030(2) 0.013(3)
C13 0.076(3) 0.049(2) 0.069(3) 0.031(2) 0.005(2) -0.004(2)
C14 0.073(3) 0.055(2) 0.050(2) 0.0178(19) 0.021(2) 0.019(2)
C15 0.054(2) 0.079(3) 0.043(2) 0.020(2) 0.0065(19) 0.010(2)
C16 0.140(5) 0.148(5) 0.039(3) -0.003(3) 0.004(3) 0.024(4)
C17 0.099(4) 0.165(6) 0.115(5) 0.078(4) 0.063(4) 0.033(4)
C18 0.132(5) 0.061(3) 0.143(6) 0.033(3) -0.001(4) -0.023(3)
C19 0.132(5) 0.083(3) 0.079(3) 0.017(3) 0.039(3) 0.048(3)
C20 0.058(3) 0.128(5) 0.085(4) 0.035(3) -0.003(3) -0.003(3)
C21 0.073(3) 0.065(3) 0.062(3) -0.007(2) 0.011(2) -0.022(2)
C22 0.173(7) 0.120(5) 0.150(6) -0.025(4) 0.083(5) -0.081(5)
C23 0.044(2) 0.094(3) 0.073(3) 0.011(2) 0.010(2) -0.003(2)
C24 0.063(3) 0.152(6) 0.127(5) 0.039(4) 0.037(3) -0.010(3)
C25 0.188(7) 0.136(5) 0.088(4) 0.026(4) 0.082(5) 0.084(5)
C26 0.182(7) 0.168(7) 0.111(5) 0.033(4) 0.094(5) 0.094(6)
C27 0.061(2) 0.053(2) 0.037(2) 0.0103(17) 0.0141(18) 0.0032(19)
C28 0.100(4) 0.065(3) 0.091(4) 0.028(3) 0.045(3) 0.031(3)
C29 0.139(10) 0.074(6) 0.224(14) -0.029(8) 0.004(10) 0.016(6)
C30 0.139(9) 0.112(7) 0.174(12) 0.045(8) 0.084(8) 0.049(7)
C31 0.213(15) 0.113(9) 0.131(9) 0.048(7) 0.067(10) 0.094(10)
C29' 0.139(10) 0.074(6) 0.224(14) -0.029(8) 0.004(10) 0.016(6)
C30' 0.139(9) 0.112(7) 0.174(12) 0.045(8) 0.084(8) 0.049(7)
C31' 0.213(15) 0.113(9) 0.131(9) 0.048(7) 0.067(10) 0.094(10)

loop_
_atom_type_symbol
_atom_type_description
_atom_type_scat_dispersion_real
_atom_type_scat_dispersion_imag
_atom_type_scat_source
C C 0.0033 0.0016 'International Tables Vol C Tables 4.2.6.8 and 6.1.1.4'
H H 0.0000 0.0000 'International Tables Vol C Tables 4.2.6.8 and 6.1.1.4'
N N 0.0061 0.0033 'International Tables Vol C Tables 4.2.6.8 and 6.1.1.4'
S S 0.1246 0.1234 'International Tables Vol C Tables 4.2.6.8 and 6.1.1.4'
Fe Fe 0.3463 0.8444 'International Tables Vol C Tables 4.2.6.8 and 6.1.1.4'

loop_
_geom_angle_atom_site_label_1
_geom_angle_atom_site_label_2
_geom_angle_atom_site_label_3
_geom_angle
C27 N1 C28 177.2(4)
C27 Fe1 C3 92.82(19)
C27 Fe1 C4 91.62(17)
C3 Fe1 C4 38.94(18)
C27 Fe1 C1 155.08(18)
C3 Fe1 C1 64.6(2)
C4 Fe1 C1 64.4(2)
C27 Fe1 C2 126.0(3)
C3 Fe1 C2 38.2(2)
C4 Fe1 C2 64.7(2)
C1 Fe1 C2 39.1(3)
C27 Fe1 C5 123.6(3)
C3 Fe1 C5 65.20(19)
C4 Fe1 C5 38.5(2)
C1 Fe1 C5 38.8(2)
C2 Fe1 C5 65.5(2)
C27 Fe1 S2 97.59(12)
C3 Fe1 S2 118.17(16)
C4 Fe1 S2 156.07(13)
C1 Fe1 S2 102.3(2)
C2 Fe1 S2 92.21(16)
C5 Fe1 S2 138.8(2)
C27 Fe1 S1 93.84(12)
C3 Fe1 S1 160.69(14)
C4 Fe1 S1 122.69(14)
C1 Fe1 S1 104.6(2)
C2 Fe1 S1 140.1(2)
C5 Fe1 S1 96.16(13)
S2 Fe1 S1 78.83(4)
C15 Fe2 C14 39.05(16)
C15 Fe2 C11 38.35(16)
C14 Fe2 C11 64.36(16)
C15 Fe2 C13 64.15(16)
C14 Fe2 C13 38.33(16)
C11 Fe2 C13 63.13(17)
C15 Fe2 C12 64.18(16)
C14 Fe2 C12 64.41(16)
C11 Fe2 C12 37.65(17)
C13 Fe2 C12 37.93(17)
C15 Fe2 S3 126.01(13)
C14 Fe2 S3 163.58(12)
C11 Fe2 S3 99.43(13)
C13 Fe2 S3 138.29(15)
C12 Fe2 S3 104.84(13)
C15 Fe2 S2 138.05(13)
C14 Fe2 S2 100.80(12)
C11 Fe2 S2 153.62(14)
C13 Fe2 S2 91.49(12)
C12 Fe2 S2 117.09(14)
S3 Fe2 S2 95.19(4)
C15 Fe2 S1 91.06(11)
C14 Fe2 S1 93.03(11)
C11 Fe2 S1 123.38(14)
C13 Fe2 S1 127.31(14)
C12 Fe2 S1 154.57(12)
S3 Fe2 S1 94.23(4)
S2 Fe2 S1 76.87(4)
C21 S1 Fe1 112.64(15)
C21 S1 Fe2 107.22(15)
Fe1 S1 Fe2 100.07(4)
C23 S2 Fe1 108.46(15)
C23 S2 Fe2 110.91(16)
Fe1 S2 Fe2 100.88(4)
C25 S3 Fe2 117.22(19)
C5 C1 C2 108.6(5)
C5 C1 C6 126.4(10)
C2 C1 C6 124.8(10)
C5 C1 Fe1 70.8(3)
C2 C1 Fe1 70.5(3)
C6 C1 Fe1 128.9(4)
C3 C2 C1 107.3(5)
C3 C2 C7 125.2(8)
C1 C2 C7 127.4(9)
C3 C2 Fe1 70.2(3)
C1 C2 Fe1 70.5(3)
C7 C2 Fe1 127.6(4)
C2 C3 C4 108.8(5)
C2 C3 C8 126.4(6)
C4 C3 C8 124.7(6)
C2 C3 Fe1 71.6(3)
C4 C3 Fe1 71.0(2)
C8 C3 Fe1 126.8(4)
C5 C4 C3 108.6(5)
C5 C4 C9 126.6(6)
C3 C4 C9 124.7(6)
C5 C4 Fe1 71.2(3)
C3 C4 Fe1 70.0(2)
C9 C4 Fe1 128.1(3)
C4 C5 C1 106.8(5)
C4 C5 C10 127.2(8)
C1 C5 C10 125.8(8)
C4 C5 Fe1 70.3(3)
C1 C5 Fe1 70.3(3)
C10 C5 Fe1 128.8(4)
C1 C6 H6A 109.5
C1 C6 H6B 109.5
H6A C6 H6B 109.5
C1 C6 H6C 109.5
H6A C6 H6C 109.5
H6B C6 H6C 109.5
C2 C7 H7A 109.5
C2 C7 H7B 109.5
H7A C7 H7B 109.5
C2 C7 H7C 109.5
H7A C7 H7C 109.5
H7B C7 H7C 109.5
C3 C8 H8A 109.5
C3 C8 H8B 109.5
H8A C8 H8B 109.5
C3 C8 H8C 109.5
H8A C8 H8C 109.5
H8B C8 H8C 109.5
C4 C9 H9A 109.5
C4 C9 H9B 109.5
H9A C9 H9B 109.5
C4 C9 H9C 109.5
H9A C9 H9C 109.5
H9B C9 H9C 109.5
C5 C10 H10A 109.5
C5 C10 H10B 109.5
H10A C10 H10B 109.5
C5 C10 H10C 109.5
H10A C10 H10C 109.5
H10B C10 H10C 109.5
C12 C11 C15 109.2(4)
C12 C11 C16 126.9(5)
C15 C11 C16 123.6(5)
C12 C11 Fe2 72.2(2)
C15 C11 Fe2 69.5(2)
C16 C11 Fe2 129.0(3)
C11 C12 C13 107.1(4)
C11 C12 C17 126.4(5)
C13 C12 C17 125.8(5)
C11 C12 Fe2 70.1(2)
C13 C12 Fe2 70.5(2)
C17 C12 Fe2 132.0(3)
C14 C13 C12 108.8(4)
C14 C13 C18 124.8(5)
C12 C13 C18 126.3(5)
C14 C13 Fe2 69.2(2)
C12 C13 Fe2 71.6(2)
C18 C13 Fe2 127.9(3)
C13 C14 C15 107.3(4)
C13 C14 C19 126.2(5)
C15 C14 C19 126.2(4)
C13 C14 Fe2 72.5(2)
C15 C14 Fe2 70.4(2)
C19 C14 Fe2 127.7(3)
C11 C15 C14 107.6(4)
C11 C15 C20 125.8(4)
C14 C15 C20 126.4(4)
C11 C15 Fe2 72.1(2)
C14 C15 Fe2 70.6(2)
C20 C15 Fe2 126.8(3)
C11 C16 H16A 109.5
C11 C16 H16B 109.5
H16A C16 H16B 109.5
C11 C16 H16C 109.5
H16A C16 H16C 109.5
H16B C16 H16C 109.5
C12 C17 H17A 109.5
C12 C17 H17B 109.5
H17A C17 H17B 109.5
C12 C17 H17C 109.5
H17A C17 H17C 109.5
H17B C17 H17C 109.5
C13 C18 H18A 109.5
C13 C18 H18B 109.5
H18A C18 H18B 109.5
C13 C18 H18C 109.5
H18A C18 H18C 109.5
H18B C18 H18C 109.5
C14 C19 H19A 109.5
C14 C19 H19B 109.5
H19A C19 H19B 109.5
C14 C19 H19C 109.5
H19A C19 H19C 109.5
H19B C19 H19C 109.5
C15 C20 H20A 109.5
C15 C20 H20B 109.5
H20A C20 H20B 109.5
C15 C20 H20C 109.5
H20A C20 H20C 109.5
H20B C20 H20C 109.5
C22 C21 S1 115.2(4)
C22 C21 H21A 108.5
S1 C21 H21A 108.5
C22 C21 H21B 108.5
S1 C21 H21B 108.5
H21A C21 H21B 107.5
C21 C22 H22A 109.5
C21 C22 H22B 109.5
H22A C22 H22B 109.5
C21 C22 H22C 109.5
H22A C22 H22C 109.5
H22B C22 H22C 109.5
C24 C23 S2 113.2(3)
C24 C23 H23A 108.9
S2 C23 H23A 108.9
C24 C23 H23B 108.9
S2 C23 H23B 108.9
H23A C23 H23B 107.7
C23 C24 H24A 109.5
C23 C24 H24B 109.5
H24A C24 H24B 109.5
C23 C24 H24C 109.5
H24A C24 H24C 109.5
H24B C24 H24C 109.5
C26 C25 S3 114.5(4)
C26 C25 H25A 108.6
S3 C25 H25A 108.6
C26 C25 H25B 108.6
S3 C25 H25B 108.6
H25A C25 H25B 107.6
C25 C26 H26A 109.5
C25 C26 H26B 109.5
H26A C26 H26B 109.5
C25 C26 H26C 109.5
H26A C26 H26C 109.5
H26B C26 H26C 109.5
N1 C27 Fe1 171.5(3)
C31 C28 N1 113.7(6)
C31 C28 C31' 135.7(7)
N1 C28 C31' 110.5(6)
C31 C28 C30 111.4(9)
N1 C28 C30 105.2(6)
C31' C28 C30 52.3(8)
C31 C28 C30' 51.8(9)
N1 C28 C30' 104.7(5)
C31' C28 C30' 118.4(11)
C30 C28 C30' 149.9(6)
C31 C28 C29 113.1(10)
N1 C28 C29 106.7(5)
C31' C28 C29 54.3(8)
C30 C28 C29 106.1(9)
C30' C28 C29 68.1(9)
C31 C28 C29' 48.4(9)
N1 C28 C29' 104.2(7)
C31' C28 C29' 117.2(11)
C30 C28 C29' 69.1(10)
C30' C28 C29' 100.1(11)
C29 C28 C29' 148.9(7)
C28 C29 H29A 109.5
C28 C29 H29B 109.5
H29A C29 H29B 109.5
C28 C29 H29C 109.5
H29A C29 H29C 109.5
H29B C29 H29C 109.5
C28 C30 H30A 109.5
C28 C30 H30B 109.5
H30A C30 H30B 109.5
C28 C30 H30C 109.5
H30A C30 H30C 109.5
H30B C30 H30C 109.5
C28 C31 H31A 109.5
C28 C31 H31B 109.5
H31A C31 H31B 109.5
C28 C31 H31C 109.5
H31A C31 H31C 109.5
H31B C31 H31C 109.5
C28 C29' H29D 109.5
C28 C29' H29E 109.5
H29D C29' H29E 109.5
C28 C29' H29F 109.5
H29D C29' H29F 109.5
H29E C29' H29F 109.5
C28 C30' H30D 109.5
C28 C30' H30E 109.5
H30D C30' H30E 109.5
C28 C30' H30F 109.5
H30D C30' H30F 109.5
H30E C30' H30F 109.5
C28 C31' H31D 109.5
C28 C31' H31E 109.5
H31D C31' H31E 109.5
C28 C31' H31F 109.5
H31D C31' H31F 109.5
H31E C31' H31F 109.5

loop_
_geom_bond_atom_site_label_1
_geom_bond_atom_site_label_2
_geom_bond_distance
N1 C27 1.155(5)
N1 C28 1.431(6)
Fe1 C27 1.802(4)
Fe1 C3 2.073(4)
Fe1 C4 2.086(4)
Fe1 C1 2.091(5)
Fe1 C2 2.090(4)
Fe1 C5 2.097(5)
Fe1 S2 2.2552(11)
Fe1 S1 2.2677(10)
Fe2 C15 2.117(4)
Fe2 C14 2.120(4)
Fe2 C11 2.151(4)
Fe2 C13 2.163(4)
Fe2 C12 2.179(4)
Fe2 S3 2.1987(12)
Fe2 S2 2.3026(10)
Fe2 S1 2.3170(10)
S1 C21 1.812(4)
S2 C23 1.816(4)
S3 C25 1.776(5)
C1 C5 1.392(9)
C1 C2 1.398(9)
C1 C6 1.514(8)
C2 C3 1.364(8)
C2 C7 1.497(9)
C3 C4 1.386(6)
C3 C8 1.525(7)
C4 C5 1.380(7)
C4 C9 1.508(7)
C5 C10 1.494(8)
C6 H6A 0.9600
C6 H6B 0.9600
C6 H6C 0.9600
C7 H7A 0.9600
C7 H7B 0.9600
C7 H7C 0.9600
C8 H8A 0.9600
C8 H8B 0.9600
C8 H8C 0.9600
C9 H9A 0.9600
C9 H9B 0.9600
C9 H9C 0.9600
C10 H10A 0.9600
C10 H10B 0.9600
C10 H10C 0.9600
C11 C12 1.398(6)
C11 C15 1.402(6)
C11 C16 1.507(7)
C12 C13 1.411(6)
C12 C17 1.507(6)
C13 C14 1.407(6)
C13 C18 1.491(6)
C14 C15 1.416(6)
C14 C19 1.484(6)
C15 C20 1.500(6)
C16 H16A 0.9600
C16 H16B 0.9600
C16 H16C 0.9600
C17 H17A 0.9600
C17 H17B 0.9600
C17 H17C 0.9600
C18 H18A 0.9600
C18 H18B 0.9600
C18 H18C 0.9600
C19 H19A 0.9600
C19 H19B 0.9600
C19 H19C 0.9600
C20 H20A 0.9600
C20 H20B 0.9600
C20 H20C 0.9600
C21 C22 1.466(7)
C21 H21A 0.9700
C21 H21B 0.9700
C22 H22A 0.9600
C22 H22B 0.9600
C22 H22C 0.9600
C23 C24 1.486(6)
C23 H23A 0.9700
C23 H23B 0.9700
C24 H24A 0.9600
C24 H24B 0.9600
C24 H24C 0.9600
C25 C26 1.444(7)
C25 H25A 0.9700
C25 H25B 0.9700
C26 H26A 0.9600
C26 H26B 0.9600
C26 H26C 0.9600
C28 C31 1.396(12)
C28 C31' 1.470(14)
C28 C30 1.478(12)
C28 C30' 1.554(15)
C28 C29 1.571(13)
C28 C29' 1.63(2)
C29 H29A 0.9600
C29 H29B 0.9600
C29 H29C 0.9600
C30 H30A 0.9600
C30 H30B 0.9600
C30 H30C 0.9600
C31 H31A 0.9600
C31 H31B 0.9600
C31 H31C 0.9600
C29' H29D 0.9600
C29' H29E 0.9600
C29' H29F 0.9600
C30' H30D 0.9600
C30' H30E 0.9600
C30' H30F 0.9600
C31' H31D 0.9600
C31' H31E 0.9600
C31' H31F 0.9600
